data_4078148
loop_
_publ_author_name
'Gehrmann, Thorsten'
'Plundrich, Gudrun T.'
'Wadepohl, Hubert'
'Gade, Lutz H.'

_publ_section_title
;
 [2 + 2] Cycloaddition Products of Zirconium and Hafnium Hydrazinediides
 with Allenes and Heteroallenes and Their Thermally Induced Rearrangements
;
_journal_issue 8
_journal_name_full Organometallics
_journal_page_first 3346
_journal_paper_doi 10.1021/om300143h
_journal_volume 31
_journal_year 2012
_chemical_formula_sum 'C47 H64 N6 Si2 Zr'
_chemical_formula_weight 860.44
_chemical_properties_physical 'air-sensitive, moisture-sensitive'
_space_group_IT_number 14
_symmetry_cell_setting monoclinic
_symmetry_Int_Tables_number 14
_symmetry_space_group_name_Hall '-P 2ybc'
_symmetry_space_group_name_H-M 'P 1 21/c 1'
_atom_sites_solution_hydrogens geom
_atom_sites_solution_primary iterative
_atom_sites_solution_secondary difmap
_audit_block_code ga_tg43
_audit_creation_method SHELXL-97
_audit_update_record 'Sun Feb 19 19:18:20 CET 2012'
_cell_angle_alpha 90.00
_cell_angle_beta 104.619(10)
_cell_angle_gamma 90.00
_cell_formula_units_Z 4
_cell_length_a 11.140(5)
_cell_length_b 22.176(10)
_cell_length_c 19.373(8)
_cell_measurement_reflns_used 7830
_cell_measurement_temperature 100(2)
_cell_measurement_theta_max 31.65
_cell_measurement_theta_min 2.36
_cell_volume 4631(4)
_computing_cell_refinement
;
SAINT (Bruker AXS, 1997-2008). Includes estimated systematic errors
 of the unit cell constants from Monte Carlo simulations.
;
_computing_data_collection 'SMART-5.631 (Bruker AXS, 2003)'
_computing_data_reduction 'SAINT (Bruker AXS, 1997-2008)'
_computing_publication_material 'SHELXL-97 (Sheldrick, 1997)'
_computing_structure_refinement 'SHELXL-97 (Sheldrick, 1997)'
_computing_structure_solution 'SUPERFLIP (Palatinus, 2007-2009)'
_diffrn_ambient_environment 'perfluoro polyether oil'
_diffrn_ambient_temperature 100(2)
_diffrn_detector 'CCD plate'
_diffrn_detector_area_resol_mean 8.19
_diffrn_detector_type CCD-PXL-KAF2
_diffrn_measured_fraction_theta_full 0.986
_diffrn_measured_fraction_theta_max 0.950
_diffrn_measurement_device 'three-circle diffractometer'
_diffrn_measurement_device_type 'Bruker AXS Smart 1000'
_diffrn_measurement_method '\f- and \w-scans'
_diffrn_measurement_specimen_support 'polyimid foil'
_diffrn_radiation_monochromator graphite
_diffrn_radiation_probe x-ray
_diffrn_radiation_type MoK\a
_diffrn_radiation_wavelength 0.71073
_diffrn_reflns_av_R_equivalents 0.0426
_diffrn_reflns_av_sigmaI/netI 0.0257
_diffrn_reflns_limit_h_max 15
_diffrn_reflns_limit_h_min -16
_diffrn_reflns_limit_k_max 33
_diffrn_reflns_limit_k_min 0
_diffrn_reflns_limit_l_max 28
_diffrn_reflns_limit_l_min 0
_diffrn_reflns_number 116350
_diffrn_reflns_theta_full 31.00
_diffrn_reflns_theta_max 32.21
_diffrn_reflns_theta_min 1.84
_diffrn_source 'fine-focus sealed tube (Mo)'
_exptl_absorpt_coefficient_mu 0.327
_exptl_absorpt_correction_T_max 0.7464
_exptl_absorpt_correction_T_min 0.6646
_exptl_absorpt_correction_type multi-scan
_exptl_absorpt_process_details
;
multi-scan from symmetry-related measurements (Blessing 1995)
SADABS (Sheldrick & Bruker AXS, 2004-2008)
;
_exptl_crystal_colour yellow
_exptl_crystal_density_diffrn 1.234
_exptl_crystal_density_method 'not measured'
_exptl_crystal_description needle
_exptl_crystal_F_000 1824
_exptl_crystal_size_max 0.25
_exptl_crystal_size_mid 0.22
_exptl_crystal_size_min 0.20
_refine_diff_density_max 0.622
_refine_diff_density_min -0.385
_refine_diff_density_rms 0.071
_refine_ls_abs_structure_details 'Flack H D (1983), Acta Cryst. A39, 876-881'
_refine_ls_extinction_method none
_refine_ls_goodness_of_fit_ref 1.058
_refine_ls_hydrogen_treatment constr
_refine_ls_matrix_type full
_refine_ls_number_parameters 516
_refine_ls_number_reflns 15547
_refine_ls_number_restraints 0
_refine_ls_restrained_S_all 1.058
_refine_ls_R_factor_all 0.0454
_refine_ls_R_factor_gt 0.0322
_refine_ls_shift/su_max 0.008
_refine_ls_shift/su_mean 0.000
_refine_ls_structure_factor_coef Fsqd
_refine_ls_weighting_details 'calc w=1/[\s^2^(Fo^2^)+(0.0356P)^2^+2.9109P] where P=(Fo^2^+2Fc^2^)/3'
_refine_ls_weighting_scheme calc
_refine_ls_wR_factor_gt 0.0759
_refine_ls_wR_factor_ref 0.0844
_reflns_number_gt 12868
_reflns_number_total 15547
_reflns_threshold_expression >2sigma(I)
_cod_data_source_file om300143h_si_001.cif
_cod_data_source_block complex_4a
_cod_original_cell_volume 4631(3)
_cod_original_sg_symbol_H-M 'P 21/c'
_cod_database_code 4078148
_audit_block_refno 1150
_audit_block_usercomment tg534

loop_
_symmetry_equiv_pos_as_xyz
'x, y, z'
'-x, y+1/2, -z+1/2'
'-x, -y, -z'
'x, -y-1/2, z-1/2'

loop_
_atom_site_label
_atom_site_type_symbol
_atom_site_fract_x
_atom_site_fract_y
_atom_site_fract_z
_atom_site_U_iso_or_equiv
_atom_site_adp_type
_atom_site_occupancy
_atom_site_symmetry_multiplicity
_atom_site_calc_flag
_atom_site_refinement_flags
Zr Zr 0.573343(10) 0.769593(5) 0.229638(6) 0.01141(3) Uani 1 1 d .
Si1 Si 0.36248(3) 0.839718(16) 0.090781(19) 0.01461(7) Uani 1 1 d .
Si2 Si 0.70267(3) 0.629715(16) 0.29637(2) 0.01570(7) Uani 1 1 d .
N1 N 0.67784(10) 0.69096(5) 0.23927(6) 0.01424(19) Uani 1 1 d .
N2 N 0.49704(10) 0.79888(5) 0.12589(6) 0.01422(19) Uani 1 1 d .
N3 N 0.42453(10) 0.69323(5) 0.18622(6) 0.01456(19) Uani 1 1 d .
N4 N 0.63075(9) 0.83307(5) 0.31795(6) 0.01393(19) Uani 1 1 d .
N5 N 0.72947(9) 0.87311(5) 0.34701(6) 0.01431(19) Uani 1 1 d .
N6 N 0.76618(10) 0.81108(5) 0.21060(6) 0.0162(2) Uani 1 1 d .
C1 C 0.68100(11) 0.67837(6) 0.16473(7) 0.0159(2) Uani 1 1 d .
H1A H 0.7082 0.6361 0.1624 0.019 Uiso 1 1 calc R
H1B H 0.7454 0.7045 0.1532 0.019 Uiso 1 1 calc R
C2 C 0.55691(11) 0.68741(6) 0.10440(7) 0.0146(2) Uani 1 1 d .
C3 C 0.53228(12) 0.75446(6) 0.07765(7) 0.0163(2) Uani 1 1 d .
H3B H 0.6083 0.7694 0.0656 0.020 Uiso 1 1 calc R
H3A H 0.4657 0.7538 0.0328 0.020 Uiso 1 1 calc R
C4 C 0.57790(13) 0.65307(6) 0.03994(7) 0.0200(2) Uani 1 1 d .
H4A H 0.5849 0.6098 0.0507 0.030 Uiso 1 1 calc R
H4C H 0.6545 0.6673 0.0292 0.030 Uiso 1 1 calc R
H4B H 0.5078 0.6601 -0.0014 0.030 Uiso 1 1 calc R
C5 C 0.44658(11) 0.66450(6) 0.12870(7) 0.0152(2) Uani 1 1 d .
C6 C 0.37078(12) 0.61730(6) 0.09565(7) 0.0187(2) Uani 1 1 d .
H6 H 0.3862 0.5980 0.0550 0.022 Uiso 1 1 calc R
C7 C 0.27266(13) 0.59883(6) 0.12266(8) 0.0223(3) Uani 1 1 d .
H7 H 0.2209 0.5664 0.1010 0.027 Uiso 1 1 calc R
C8 C 0.25088(12) 0.62805(6) 0.18151(8) 0.0207(3) Uani 1 1 d .
H8 H 0.1842 0.6162 0.2009 0.025 Uiso 1 1 calc R
C9 C 0.32860(12) 0.67498(6) 0.21145(7) 0.0176(2) Uani 1 1 d .
H9 H 0.3135 0.6952 0.2516 0.021 Uiso 1 1 calc R
C10 C 0.63605(14) 0.64595(7) 0.37388(8) 0.0246(3) Uani 1 1 d .
H10A H 0.5453 0.6455 0.3580 0.037 Uiso 1 1 calc R
H10C H 0.6641 0.6857 0.3936 0.037 Uiso 1 1 calc R
H10B H 0.6638 0.6151 0.4107 0.037 Uiso 1 1 calc R
C11 C 0.62278(15) 0.56050(7) 0.25169(9) 0.0263(3) Uani 1 1 d .
H11B H 0.6627 0.5473 0.2146 0.040 Uiso 1 1 calc R
H11C H 0.5353 0.5697 0.2300 0.040 Uiso 1 1 calc R
H11A H 0.6286 0.5283 0.2871 0.040 Uiso 1 1 calc R
C12 C 0.87552(12) 0.61190(6) 0.33079(8) 0.0198(2) Uani 1 1 d .
C13 C 0.93620(14) 0.65324(8) 0.39339(9) 0.0287(3) Uani 1 1 d .
H13A H 0.8989 0.6458 0.4333 0.043 Uiso 1 1 calc R
H13B H 0.9230 0.6954 0.3784 0.043 Uiso 1 1 calc R
H13C H 1.0254 0.6449 0.4084 0.043 Uiso 1 1 calc R
C14 C 0.94119(13) 0.62147(7) 0.27083(9) 0.0261(3) Uani 1 1 d .
H14B H 1.0300 0.6133 0.2890 0.039 Uiso 1 1 calc R
H14C H 0.9294 0.6632 0.2540 0.039 Uiso 1 1 calc R
H14A H 0.9061 0.5940 0.2313 0.039 Uiso 1 1 calc R
C15 C 0.89434(15) 0.54614(7) 0.35672(9) 0.0289(3) Uani 1 1 d .
H15B H 0.8505 0.5394 0.3940 0.043 Uiso 1 1 calc R
H15C H 0.9831 0.5383 0.3761 0.043 Uiso 1 1 calc R
H15A H 0.8614 0.5189 0.3166 0.043 Uiso 1 1 calc R
C16 C 0.34102(13) 0.89542(6) 0.15916(7) 0.0199(2) Uani 1 1 d .
H16B H 0.2555 0.9104 0.1463 0.030 Uiso 1 1 calc R
H16C H 0.3983 0.9293 0.1610 0.030 Uiso 1 1 calc R
H16A H 0.3580 0.8758 0.2060 0.030 Uiso 1 1 calc R
C17 C 0.22337(13) 0.78901(7) 0.06777(8) 0.0247(3) Uani 1 1 d .
H17A H 0.2385 0.7560 0.0374 0.037 Uiso 1 1 calc R
H17C H 0.1508 0.8121 0.0422 0.037 Uiso 1 1 calc R
H17B H 0.2081 0.7724 0.1117 0.037 Uiso 1 1 calc R
C18 C 0.36748(13) 0.88459(6) 0.00696(7) 0.0190(2) Uani 1 1 d .
C19 C 0.49713(14) 0.91210(7) 0.01518(8) 0.0239(3) Uani 1 1 d .
H19B H 0.5208 0.9350 0.0599 0.036 Uiso 1 1 calc R
H19C H 0.4957 0.9391 -0.0251 0.036 Uiso 1 1 calc R
H19A H 0.5574 0.8798 0.0160 0.036 Uiso 1 1 calc R
C20 C 0.33434(14) 0.84616(7) -0.06134(8) 0.0250(3) Uani 1 1 d .
H20A H 0.3961 0.8141 -0.0581 0.037 Uiso 1 1 calc R
H20C H 0.3336 0.8717 -0.1027 0.037 Uiso 1 1 calc R
H20B H 0.2522 0.8281 -0.0668 0.037 Uiso 1 1 calc R
C21 C 0.27297(15) 0.93663(7) -0.00210(8) 0.0278(3) Uani 1 1 d .
H21A H 0.1905 0.9202 -0.0040 0.042 Uiso 1 1 calc R
H21B H 0.2708 0.9584 -0.0464 0.042 Uiso 1 1 calc R
H21C H 0.2976 0.9643 0.0384 0.042 Uiso 1 1 calc R
C22 C 0.44383(11) 0.78921(6) 0.30475(7) 0.0144(2) Uani 1 1 d .
H22B H 0.3579 0.7996 0.2787 0.017 Uiso 1 1 calc R
H22A H 0.4440 0.7566 0.3397 0.017 Uiso 1 1 calc R
C23 C 0.51916(11) 0.84280(6) 0.33648(6) 0.0134(2) Uani 1 1 d .
C24 C 0.49141(11) 0.89367(6) 0.36857(7) 0.0148(2) Uani 1 1 d .
H24 H 0.5543 0.9237 0.3779 0.018 Uiso 1 1 calc R
C25 C 0.37967(11) 0.90892(6) 0.39066(7) 0.0146(2) Uani 1 1 d .
C26 C 0.28395(12) 0.86870(6) 0.39486(7) 0.0182(2) Uani 1 1 d .
H26 H 0.2886 0.8279 0.3809 0.022 Uiso 1 1 calc R
C27 C 0.18262(12) 0.88759(7) 0.41910(7) 0.0200(2) Uani 1 1 d .
H27 H 0.1195 0.8595 0.4216 0.024 Uiso 1 1 calc R
C28 C 0.17264(12) 0.94707(7) 0.43968(8) 0.0205(3) Uani 1 1 d .
H28 H 0.1025 0.9600 0.4553 0.025 Uiso 1 1 calc R
C29 C 0.26700(13) 0.98736(6) 0.43709(8) 0.0220(3) Uani 1 1 d .
H29 H 0.2619 1.0280 0.4515 0.026 Uiso 1 1 calc R
C30 C 0.36860(12) 0.96844(6) 0.41357(7) 0.0190(2) Uani 1 1 d .
H30 H 0.4327 0.9965 0.4129 0.023 Uiso 1 1 calc R
C31 C 0.75037(11) 0.92145(6) 0.30487(7) 0.0144(2) Uani 1 1 d .
C32 C 0.65154(12) 0.94704(6) 0.25430(7) 0.0174(2) Uani 1 1 d .
H32 H 0.5691 0.9341 0.2514 0.021 Uiso 1 1 calc R
C33 C 0.67317(13) 0.99135(6) 0.20825(7) 0.0202(2) Uani 1 1 d .
H33 H 0.6053 1.0082 0.1738 0.024 Uiso 1 1 calc R
C34 C 0.79283(14) 1.01129(6) 0.21186(8) 0.0218(3) Uani 1 1 d .
H34 H 0.8073 1.0411 0.1797 0.026 Uiso 1 1 calc R
C35 C 0.89097(13) 0.98684(7) 0.26327(8) 0.0216(3) Uani 1 1 d .
H35 H 0.9729 1.0008 0.2668 0.026 Uiso 1 1 calc R
C36 C 0.87106(12) 0.94236(6) 0.30959(7) 0.0176(2) Uani 1 1 d .
H36 H 0.9391 0.9261 0.3445 0.021 Uiso 1 1 calc R
C37 C 0.80373(11) 0.85960(6) 0.41519(7) 0.0149(2) Uani 1 1 d .
C38 C 0.86221(12) 0.90496(6) 0.46198(7) 0.0173(2) Uani 1 1 d .
H38 H 0.8536 0.9459 0.4472 0.021 Uiso 1 1 calc R
C39 C 0.93268(13) 0.89047(7) 0.52990(7) 0.0214(3) Uani 1 1 d .
H39 H 0.9719 0.9217 0.5611 0.026 Uiso 1 1 calc R
C40 C 0.94662(14) 0.83093(7) 0.55292(8) 0.0247(3) Uani 1 1 d .
H40 H 0.9956 0.8212 0.5993 0.030 Uiso 1 1 calc R
C41 C 0.88779(14) 0.78600(7) 0.50704(8) 0.0255(3) Uani 1 1 d .
H41 H 0.8963 0.7451 0.5222 0.031 Uiso 1 1 calc R
C42 C 0.81654(13) 0.79984(6) 0.43909(8) 0.0207(3) Uani 1 1 d .
H42 H 0.7761 0.7684 0.4086 0.025 Uiso 1 1 calc R
C43 C 0.76992(13) 0.84868(6) 0.15701(8) 0.0213(3) Uani 1 1 d .
H43 H 0.6938 0.8622 0.1267 0.026 Uiso 1 1 calc R
C44 C 0.88023(16) 0.86874(8) 0.14391(9) 0.0319(3) Uani 1 1 d .
H44 H 0.8793 0.8951 0.1051 0.038 Uiso 1 1 calc R
C45 C 0.99122(16) 0.84975(9) 0.18819(11) 0.0368(4) Uani 1 1 d .
H45 H 1.0679 0.8625 0.1801 0.044 Uiso 1 1 calc R
C46 C 0.98891(14) 0.81196(8) 0.24446(10) 0.0306(3) Uani 1 1 d .
H46 H 1.0639 0.7986 0.2761 0.037 Uiso 1 1 calc R
C47 C 0.87498(13) 0.79378(6) 0.25397(8) 0.0219(3) Uani 1 1 d .
H47 H 0.8738 0.7679 0.2929 0.026 Uiso 1 1 calc R

loop_
_atom_site_aniso_label
_atom_site_aniso_U_11
_atom_site_aniso_U_22
_atom_site_aniso_U_33
_atom_site_aniso_U_23
_atom_site_aniso_U_13
_atom_site_aniso_U_12
Zr 0.01043(5) 0.01163(5) 0.01264(5) -0.00070(4) 0.00376(4) -0.00015(4)
Si1 0.01305(15) 0.01566(16) 0.01475(15) 0.00026(12) 0.00282(12) 0.00051(12)
Si2 0.01426(15) 0.01414(15) 0.01889(16) 0.00132(12) 0.00456(12) 0.00115(12)
N1 0.0136(4) 0.0137(5) 0.0157(5) -0.0004(4) 0.0042(4) 0.0006(4)
N2 0.0145(5) 0.0140(5) 0.0146(5) -0.0012(4) 0.0044(4) 0.0001(4)
N3 0.0131(4) 0.0136(5) 0.0171(5) -0.0001(4) 0.0039(4) -0.0004(4)
N4 0.0110(4) 0.0160(5) 0.0153(5) -0.0026(4) 0.0043(4) -0.0027(4)
N5 0.0116(4) 0.0153(5) 0.0158(5) -0.0008(4) 0.0029(4) -0.0025(4)
N6 0.0149(5) 0.0154(5) 0.0195(5) -0.0031(4) 0.0067(4) -0.0010(4)
C1 0.0142(5) 0.0158(5) 0.0181(6) -0.0020(4) 0.0051(4) 0.0014(4)
C2 0.0143(5) 0.0147(5) 0.0152(5) -0.0037(4) 0.0045(4) -0.0009(4)
C3 0.0182(6) 0.0168(5) 0.0146(5) 0.0003(4) 0.0057(4) 0.0011(4)
C4 0.0212(6) 0.0210(6) 0.0190(6) -0.0067(5) 0.0070(5) -0.0005(5)
C5 0.0147(5) 0.0132(5) 0.0168(5) -0.0005(4) 0.0021(4) 0.0001(4)
C6 0.0177(6) 0.0159(6) 0.0212(6) -0.0033(5) 0.0025(5) -0.0018(4)
C7 0.0181(6) 0.0190(6) 0.0274(7) -0.0019(5) 0.0013(5) -0.0052(5)
C8 0.0160(6) 0.0200(6) 0.0259(7) 0.0027(5) 0.0051(5) -0.0030(5)
C9 0.0156(5) 0.0179(6) 0.0198(6) 0.0016(5) 0.0057(5) -0.0007(4)
C10 0.0245(7) 0.0268(7) 0.0257(7) 0.0062(6) 0.0122(5) 0.0037(5)
C11 0.0270(7) 0.0166(6) 0.0323(8) 0.0018(5) 0.0017(6) -0.0035(5)
C12 0.0160(6) 0.0179(6) 0.0252(6) 0.0020(5) 0.0046(5) 0.0041(5)
C13 0.0206(7) 0.0300(8) 0.0311(8) -0.0008(6) -0.0015(6) 0.0033(6)
C14 0.0198(6) 0.0252(7) 0.0358(8) 0.0050(6) 0.0117(6) 0.0078(5)
C15 0.0257(7) 0.0229(7) 0.0370(8) 0.0084(6) 0.0060(6) 0.0072(6)
C16 0.0199(6) 0.0219(6) 0.0180(6) 0.0000(5) 0.0049(5) 0.0054(5)
C17 0.0161(6) 0.0259(7) 0.0296(7) 0.0017(6) 0.0011(5) -0.0025(5)
C18 0.0206(6) 0.0195(6) 0.0167(6) 0.0014(5) 0.0042(5) 0.0032(5)
C19 0.0270(7) 0.0243(7) 0.0219(6) 0.0047(5) 0.0088(5) -0.0025(5)
C20 0.0275(7) 0.0301(7) 0.0161(6) 0.0002(5) 0.0034(5) 0.0045(6)
C21 0.0316(8) 0.0280(7) 0.0229(7) 0.0059(6) 0.0052(6) 0.0113(6)
C22 0.0128(5) 0.0146(5) 0.0164(5) -0.0016(4) 0.0049(4) -0.0019(4)
C23 0.0114(5) 0.0169(5) 0.0119(5) 0.0018(4) 0.0028(4) 0.0005(4)
C24 0.0138(5) 0.0165(5) 0.0150(5) -0.0006(4) 0.0053(4) -0.0008(4)
C25 0.0134(5) 0.0171(5) 0.0135(5) 0.0005(4) 0.0036(4) 0.0016(4)
C26 0.0157(5) 0.0196(6) 0.0197(6) -0.0040(5) 0.0053(5) -0.0013(4)
C27 0.0142(5) 0.0252(7) 0.0211(6) -0.0042(5) 0.0054(5) -0.0022(5)
C28 0.0144(5) 0.0256(7) 0.0227(6) -0.0017(5) 0.0068(5) 0.0044(5)
C29 0.0220(6) 0.0188(6) 0.0278(7) -0.0020(5) 0.0109(5) 0.0039(5)
C30 0.0179(6) 0.0169(6) 0.0239(6) -0.0003(5) 0.0085(5) 0.0012(5)
C31 0.0152(5) 0.0146(5) 0.0142(5) -0.0017(4) 0.0048(4) -0.0005(4)
C32 0.0150(5) 0.0183(6) 0.0184(6) -0.0002(5) 0.0034(4) -0.0008(4)
C33 0.0207(6) 0.0191(6) 0.0194(6) 0.0011(5) 0.0026(5) -0.0005(5)
C34 0.0251(7) 0.0192(6) 0.0216(6) 0.0018(5) 0.0066(5) -0.0049(5)
C35 0.0183(6) 0.0218(6) 0.0256(7) -0.0003(5) 0.0074(5) -0.0059(5)
C36 0.0138(5) 0.0191(6) 0.0199(6) -0.0012(5) 0.0042(4) -0.0020(4)
C37 0.0112(5) 0.0182(6) 0.0153(5) -0.0017(4) 0.0035(4) 0.0011(4)
C38 0.0154(5) 0.0188(6) 0.0179(6) -0.0025(5) 0.0047(4) -0.0005(4)
C39 0.0169(6) 0.0279(7) 0.0182(6) -0.0050(5) 0.0023(5) -0.0006(5)
C40 0.0206(6) 0.0318(8) 0.0189(6) 0.0008(5) -0.0006(5) 0.0043(5)
C41 0.0265(7) 0.0228(7) 0.0245(7) 0.0023(5) 0.0013(6) 0.0044(5)
C42 0.0217(6) 0.0177(6) 0.0209(6) -0.0016(5) 0.0018(5) 0.0014(5)
C43 0.0228(6) 0.0219(6) 0.0213(6) -0.0025(5) 0.0096(5) -0.0049(5)
C44 0.0341(8) 0.0341(8) 0.0336(8) -0.0021(7) 0.0200(7) -0.0123(7)
C45 0.0239(7) 0.0412(9) 0.0523(11) -0.0101(8) 0.0229(7) -0.0119(7)
C46 0.0148(6) 0.0288(8) 0.0485(10) -0.0072(7) 0.0087(6) -0.0012(5)
C47 0.0160(6) 0.0190(6) 0.0306(7) -0.0034(5) 0.0054(5) 0.0000(5)

loop_
_atom_type_symbol
_atom_type_description
_atom_type_scat_dispersion_real
_atom_type_scat_dispersion_imag
_atom_type_scat_source
C C 0.0033 0.0016 'International Tables Vol C Tables 4.2.6.8 and 6.1.1.4'
H H 0.0000 0.0000 'International Tables Vol C Tables 4.2.6.8 and 6.1.1.4'
N N 0.0061 0.0033 'International Tables Vol C Tables 4.2.6.8 and 6.1.1.4'
Si Si 0.0817 0.0704 'International Tables Vol C Tables 4.2.6.8 and 6.1.1.4'
Zr Zr -2.9673 0.5597 'International Tables Vol C Tables 4.2.6.8 and 6.1.1.4'

loop_
_geom_angle_atom_site_label_1
_geom_angle_atom_site_label_2
_geom_angle_atom_site_label_3
_geom_angle
N1 Zr N2 115.59(4)
N1 Zr N4 115.08(5)
N2 Zr N4 121.58(5)
N1 Zr C22 121.38(5)
N2 Zr C22 112.22(5)
N4 Zr C22 59.74(5)
N1 Zr N3 76.01(5)
N2 Zr N3 78.55(4)
N4 Zr N3 141.17(4)
C22 Zr N3 82.38(5)
N1 Zr N6 80.56(5)
N2 Zr N6 84.10(4)
N4 Zr N6 77.36(4)
C22 Zr N6 136.69(4)
N3 Zr N6 140.93(4)
N1 Zr C1 30.95(4)
N2 Zr C1 84.76(5)
N4 Zr C1 137.93(4)
C22 Zr C1 144.60(4)
N3 Zr C1 70.47(5)
N6 Zr C1 73.32(4)
N1 Zr C23 129.59(4)
N2 Zr C23 114.82(5)
N4 Zr C23 29.08(4)
C22 Zr C23 32.07(4)
N3 Zr C23 114.37(4)
N6 Zr C23 104.67(4)
C1 Zr C23 160.24(4)
N2 Si1 C16 108.60(6)
N2 Si1 C17 111.12(7)
C16 Si1 C17 108.58(7)
N2 Si1 C18 113.31(6)
C16 Si1 C18 107.06(7)
C17 Si1 C18 107.99(7)
N1 Si2 C10 109.31(6)
N1 Si2 C11 111.55(7)
C10 Si2 C11 106.87(8)
N1 Si2 C12 111.69(6)
C10 Si2 C12 109.17(7)
C11 Si2 C12 108.11(7)
C1 N1 Si2 115.89(9)
C1 N1 Zr 102.79(7)
Si2 N1 Zr 135.38(6)
C3 N2 Si1 116.15(9)
C3 N2 Zr 107.11(8)
Si1 N2 Zr 130.06(6)
C9 N3 C5 118.80(11)
C9 N3 Zr 129.40(9)
C5 N3 Zr 111.77(8)
C23 N4 N5 117.01(10)
C23 N4 Zr 101.40(8)
N5 N4 Zr 139.55(8)
C31 N5 C37 124.51(11)
C31 N5 N4 118.34(10)
C37 N5 N4 117.07(10)
C43 N6 C47 117.52(12)
C43 N6 Zr 123.39(9)
C47 N6 Zr 119.04(10)
N1 C1 C2 117.75(10)
N1 C1 Zr 46.26(5)
C2 C1 Zr 81.21(7)
N1 C1 H1A 107.9
C2 C1 H1A 107.9
Zr C1 H1A 150.9
N1 C1 H1B 107.9
C2 C1 H1B 107.9
Zr C1 H1B 95.5
H1A C1 H1B 107.2
C5 C2 C4 113.01(11)
C5 C2 C3 109.39(10)
C4 C2 C3 104.54(11)
C5 C2 C1 110.80(11)
C4 C2 C1 104.77(10)
C3 C2 C1 114.19(10)
N2 C3 C2 118.24(10)
N2 C3 H3B 107.8
C2 C3 H3B 107.8
N2 C3 H3A 107.8
C2 C3 H3A 107.8
H3B C3 H3A 107.1
C2 C4 H4A 109.5
C2 C4 H4C 109.5
H4A C4 H4C 109.5
C2 C4 H4B 109.5
H4A C4 H4B 109.5
H4C C4 H4B 109.5
N3 C5 C6 120.96(12)
N3 C5 C2 115.32(11)
C6 C5 C2 123.72(12)
C7 C6 C5 119.45(13)
C7 C6 H6 120.3
C5 C6 H6 120.3
C8 C7 C6 119.39(13)
C8 C7 H7 120.3
C6 C7 H7 120.3
C9 C8 C7 118.41(13)
C9 C8 H8 120.8
C7 C8 H8 120.8
N3 C9 C8 122.98(13)
N3 C9 H9 118.5
C8 C9 H9 118.5
Si2 C10 H10A 109.5
Si2 C10 H10C 109.5
H10A C10 H10C 109.5
Si2 C10 H10B 109.5
H10A C10 H10B 109.5
H10C C10 H10B 109.5
Si2 C11 H11B 109.5
Si2 C11 H11C 109.5
H11B C11 H11C 109.5
Si2 C11 H11A 109.5
H11B C11 H11A 109.5
H11C C11 H11A 109.5
C13 C12 C14 108.44(13)
C13 C12 C15 108.15(13)
C14 C12 C15 109.03(12)
C13 C12 Si2 110.86(10)
C14 C12 Si2 109.73(10)
C15 C12 Si2 110.58(10)
C12 C13 H13A 109.5
C12 C13 H13B 109.5
H13A C13 H13B 109.5
C12 C13 H13C 109.5
H13A C13 H13C 109.5
H13B C13 H13C 109.5
C12 C14 H14B 109.5
C12 C14 H14C 109.5
H14B C14 H14C 109.5
C12 C14 H14A 109.5
H14B C14 H14A 109.5
H14C C14 H14A 109.5
C12 C15 H15B 109.5
C12 C15 H15C 109.5
H15B C15 H15C 109.5
C12 C15 H15A 109.5
H15B C15 H15A 109.5
H15C C15 H15A 109.5
Si1 C16 H16B 109.5
Si1 C16 H16C 109.5
H16B C16 H16C 109.5
Si1 C16 H16A 109.5
H16B C16 H16A 109.5
H16C C16 H16A 109.5
Si1 C17 H17A 109.5
Si1 C17 H17C 109.5
H17A C17 H17C 109.5
Si1 C17 H17B 109.5
H17A C17 H17B 109.5
H17C C17 H17B 109.5
C20 C18 C19 108.90(12)
C20 C18 C21 107.93(12)
C19 C18 C21 108.13(13)
C20 C18 Si1 112.89(10)
C19 C18 Si1 110.20(9)
C21 C18 Si1 108.65(10)
C18 C19 H19B 109.5
C18 C19 H19C 109.5
H19B C19 H19C 109.5
C18 C19 H19A 109.5
H19B C19 H19A 109.5
H19C C19 H19A 109.5
C18 C20 H20A 109.5
C18 C20 H20C 109.5
H20A C20 H20C 109.5
C18 C20 H20B 109.5
H20A C20 H20B 109.5
H20C C20 H20B 109.5
C18 C21 H21A 109.5
C18 C21 H21B 109.5
H21A C21 H21B 109.5
C18 C21 H21C 109.5
H21A C21 H21C 109.5
H21B C21 H21C 109.5
C23 C22 Zr 91.91(8)
C23 C22 H22B 113.3
Zr C22 H22B 113.3
C23 C22 H22A 113.3
Zr C22 H22A 113.3
H22B C22 H22A 110.6
C24 C23 N4 124.45(11)
C24 C23 C22 132.72(11)
N4 C23 C22 102.44(10)
C24 C23 Zr 158.46(9)
N4 C23 Zr 49.52(6)
C22 C23 Zr 56.02(6)
C23 C24 C25 129.57(12)
C23 C24 H24 115.2
C25 C24 H24 115.2
C30 C25 C26 116.60(12)
C30 C25 C24 117.41(11)
C26 C25 C24 125.91(12)
C27 C26 C25 121.28(13)
C27 C26 H26 119.4
C25 C26 H26 119.4
C28 C27 C26 120.83(13)
C28 C27 H27 119.6
C26 C27 H27 119.6
C29 C28 C27 118.90(12)
C29 C28 H28 120.5
C27 C28 H28 120.5
C30 C29 C28 120.30(13)
C30 C29 H29 119.8
C28 C29 H29 119.8
C29 C30 C25 122.05(13)
C29 C30 H30 119.0
C25 C30 H30 119.0
C32 C31 N5 120.12(11)
C32 C31 C36 118.97(12)
N5 C31 C36 120.78(11)
C33 C32 C31 120.30(12)
C33 C32 H32 119.9
C31 C32 H32 119.9
C32 C33 C34 120.85(13)
C32 C33 H33 119.6
C34 C33 H33 119.6
C33 C34 C35 118.89(13)
C33 C34 H34 120.6
C35 C34 H34 120.6
C36 C35 C34 121.01(13)
C36 C35 H35 119.5
C34 C35 H35 119.5
C35 C36 C31 119.95(12)
C35 C36 H36 120.0
C31 C36 H36 120.0
C42 C37 C38 118.32(12)
C42 C37 N5 120.04(11)
C38 C37 N5 121.58(12)
C39 C38 C37 120.42(13)
C39 C38 H38 119.8
C37 C38 H38 119.8
C38 C39 C40 120.96(13)
C38 C39 H39 119.5
C40 C39 H39 119.5
C41 C40 C39 118.75(14)
C41 C40 H40 120.6
C39 C40 H40 120.6
C40 C41 C42 120.92(14)
C40 C41 H41 119.5
C42 C41 H41 119.5
C41 C42 C37 120.60(13)
C41 C42 H42 119.7
C37 C42 H42 119.7
N6 C43 C44 122.86(15)
N6 C43 H43 118.6
C44 C43 H43 118.6
C45 C44 C43 118.91(16)
C45 C44 H44 120.5
C43 C44 H44 120.5
C46 C45 C44 118.92(14)
C46 C45 H45 120.5
C44 C45 H45 120.5
C45 C46 C47 118.76(15)
C45 C46 H46 120.6
C47 C46 H46 120.6
N6 C47 C46 123.00(15)
N6 C47 H47 118.5
C46 C47 H47 118.5

loop_
_geom_bond_atom_site_label_1
_geom_bond_atom_site_label_2
_geom_bond_distance
Zr N1 2.0787(13)
Zr N2 2.0788(13)
Zr N4 2.1830(12)
Zr C22 2.3341(14)
Zr N3 2.3707(13)
Zr N6 2.4489(14)
Zr C1 2.8059(15)
Zr C23 2.8133(15)
Si1 N2 1.7365(13)
Si1 C16 1.8702(15)
Si1 C17 1.8751(16)
Si1 C18 1.9173(15)
Si2 N1 1.7293(13)
Si2 C10 1.8702(16)
Si2 C11 1.8732(16)
Si2 C12 1.9132(16)
N1 C1 1.4799(17)
N2 C3 1.4775(17)
N3 C9 1.3448(17)
N3 C5 1.3587(17)
N4 C23 1.3950(16)
N4 N5 1.4150(15)
N5 C31 1.4022(17)
N5 C37 1.4026(17)
N6 C43 1.3404(18)
N6 C47 1.3447(18)
C1 C2 1.5817(18)
C1 H1A 0.9900
C1 H1B 0.9900
C2 C5 1.5108(18)
C2 C4 1.5302(18)
C2 C3 1.5758(19)
C3 H3B 0.9900
C3 H3A 0.9900
C4 H4A 0.9800
C4 H4C 0.9800
C4 H4B 0.9800
C5 C6 1.3949(18)
C6 C7 1.388(2)
C6 H6 0.9500
C7 C8 1.385(2)
C7 H7 0.9500
C8 C9 1.3840(19)
C8 H8 0.9500
C9 H9 0.9500
C10 H10A 0.9800
C10 H10C 0.9800
C10 H10B 0.9800
C11 H11B 0.9800
C11 H11C 0.9800
C11 H11A 0.9800
C12 C13 1.534(2)
C12 C14 1.536(2)
C12 C15 1.539(2)
C13 H13A 0.9800
C13 H13B 0.9800
C13 H13C 0.9800
C14 H14B 0.9800
C14 H14C 0.9800
C14 H14A 0.9800
C15 H15B 0.9800
C15 H15C 0.9800
C15 H15A 0.9800
C16 H16B 0.9800
C16 H16C 0.9800
C16 H16A 0.9800
C17 H17A 0.9800
C17 H17C 0.9800
C17 H17B 0.9800
C18 C20 1.538(2)
C18 C19 1.539(2)
C18 C21 1.542(2)
C19 H19B 0.9800
C19 H19C 0.9800
C19 H19A 0.9800
C20 H20A 0.9800
C20 H20C 0.9800
C20 H20B 0.9800
C21 H21A 0.9800
C21 H21B 0.9800
C21 H21C 0.9800
C22 C23 1.4946(18)
C22 H22B 0.9900
C22 H22A 0.9900
C23 C24 1.3608(18)
C24 C25 1.4547(17)
C24 H24 0.9500
C25 C30 1.4077(19)
C25 C26 1.4083(18)
C26 C27 1.3920(18)
C26 H26 0.9500
C27 C28 1.391(2)
C27 H27 0.9500
C28 C29 1.390(2)
C28 H28 0.9500
C29 C30 1.3875(19)
C29 H29 0.9500
C30 H30 0.9500
C31 C32 1.3962(18)
C31 C36 1.4033(18)
C32 C33 1.3886(19)
C32 H32 0.9500
C33 C34 1.389(2)
C33 H33 0.9500
C34 C35 1.390(2)
C34 H34 0.9500
C35 C36 1.3885(19)
C35 H35 0.9500
C36 H36 0.9500
C37 C42 1.3992(19)
C37 C38 1.4000(18)
C38 C39 1.3890(19)
C38 H38 0.9500
C39 C40 1.390(2)
C39 H39 0.9500
C40 C41 1.385(2)
C40 H40 0.9500
C41 C42 1.389(2)
C41 H41 0.9500
C42 H42 0.9500
C43 C44 1.389(2)
C43 H43 0.9500
C44 C45 1.381(3)
C44 H44 0.9500
C45 C46 1.380(3)
C45 H45 0.9500
C46 C47 1.388(2)
C46 H46 0.9500
C47 H47 0.9500

loop_
_geom_torsion_atom_site_label_1
_geom_torsion_atom_site_label_2
_geom_torsion_atom_site_label_3
_geom_torsion_atom_site_label_4
_geom_torsion
C10 Si2 N1 C1 -158.03(9)
C11 Si2 N1 C1 -40.06(11)
C12 Si2 N1 C1 81.06(10)
C10 Si2 N1 Zr -10.65(11)
C11 Si2 N1 Zr 107.32(10)
C12 Si2 N1 Zr -131.56(9)
N2 Zr N1 C1 5.52(9)
N4 Zr N1 C1 -144.40(7)
C22 Zr N1 C1 147.08(7)
N3 Zr N1 C1 75.26(8)
N6 Zr N1 C1 -73.23(8)
C23 Zr N1 C1 -174.51(6)
N2 Zr N1 Si2 -144.66(8)
N4 Zr N1 Si2 65.42(10)
C22 Zr N1 Si2 -3.10(11)
N3 Zr N1 Si2 -74.92(9)
N6 Zr N1 Si2 136.59(9)
C1 Zr N1 Si2 -150.18(14)
C23 Zr N1 Si2 35.31(11)
C16 Si1 N2 C3 -177.11(9)
C17 Si1 N2 C3 63.52(11)
C18 Si1 N2 C3 -58.28(11)
C16 Si1 N2 Zr 35.62(10)
C17 Si1 N2 Zr -83.75(9)
C18 Si1 N2 Zr 154.45(7)
N1 Zr N2 C3 1.43(9)
N4 Zr N2 C3 149.23(7)
C22 Zr N2 C3 -143.59(8)
N3 Zr N2 C3 -66.83(8)
N6 Zr N2 C3 77.99(8)
C1 Zr N2 C3 4.27(8)
C23 Zr N2 C3 -178.55(7)
N1 Zr N2 Si1 150.91(7)
N4 Zr N2 Si1 -61.29(9)
C22 Zr N2 Si1 5.89(9)
N3 Zr N2 Si1 82.66(8)
N6 Zr N2 Si1 -132.53(8)
C1 Zr N2 Si1 153.75(8)
C23 Zr N2 Si1 -29.07(9)
N1 Zr N3 C9 117.55(12)
N2 Zr N3 C9 -122.14(12)
N4 Zr N3 C9 4.77(14)
C22 Zr N3 C9 -7.53(11)
N6 Zr N3 C9 172.44(10)
C1 Zr N3 C9 149.41(12)
C23 Zr N3 C9 -9.91(12)
N1 Zr N3 C5 -60.54(9)
N2 Zr N3 C5 59.77(9)
N4 Zr N3 C5 -173.32(8)
C22 Zr N3 C5 174.38(9)
N6 Zr N3 C5 -5.65(12)
C1 Zr N3 C5 -28.69(8)
C23 Zr N3 C5 172.00(8)
N1 Zr N4 C23 -127.31(8)
N2 Zr N4 C23 84.74(8)
C22 Zr N4 C23 -14.20(7)
N3 Zr N4 C23 -28.35(11)
N6 Zr N4 C23 159.58(8)
C1 Zr N4 C23 -153.85(7)
N1 Zr N4 N5 70.79(13)
N2 Zr N4 N5 -77.16(13)
C22 Zr N4 N5 -176.10(14)
N3 Zr N4 N5 169.75(10)
N6 Zr N4 N5 -2.32(12)
C1 Zr N4 N5 44.24(15)
C23 Zr N4 N5 -161.90(17)
C23 N4 N5 C31 -97.73(13)
Zr N4 N5 C31 62.28(16)
C23 N4 N5 C37 85.38(14)
Zr N4 N5 C37 -114.60(13)
N1 Zr N6 C43 132.41(11)
N2 Zr N6 C43 15.19(10)
N4 Zr N6 C43 -109.06(11)
C22 Zr N6 C43 -101.21(12)
N3 Zr N6 C43 78.83(12)
C1 Zr N6 C43 101.47(11)
C23 Zr N6 C43 -98.96(11)
N1 Zr N6 C47 -44.81(10)
N2 Zr N6 C47 -162.03(10)
N4 Zr N6 C47 73.72(10)
C22 Zr N6 C47 81.57(12)
N3 Zr N6 C47 -98.39(11)
C1 Zr N6 C47 -75.75(10)
C23 Zr N6 C47 83.82(11)
Si2 N1 C1 C2 115.11(10)
Zr N1 C1 C2 -42.05(12)
Si2 N1 C1 Zr 157.15(10)
N2 Zr C1 N1 -175.01(8)
N4 Zr C1 N1 51.89(10)
C22 Zr C1 N1 -53.23(11)
N3 Zr C1 N1 -95.32(8)
N6 Zr C1 N1 99.60(8)
C23 Zr C1 N1 12.59(15)
N1 Zr C1 C2 143.15(11)
N2 Zr C1 C2 -31.86(7)
N4 Zr C1 C2 -164.96(7)
C22 Zr C1 C2 89.92(9)
N3 Zr C1 C2 47.83(7)
N6 Zr C1 C2 -117.25(8)
C23 Zr C1 C2 155.73(9)
N1 C1 C2 C5 -40.67(15)
Zr C1 C2 C5 -69.98(9)
N1 C1 C2 C4 -162.85(11)
Zr C1 C2 C4 167.84(9)
N1 C1 C2 C3 83.39(13)
Zr C1 C2 C3 54.07(9)
Si1 N2 C3 C2 -126.82(10)
Zr N2 C3 C2 27.53(13)
C5 C2 C3 N2 53.28(14)
C4 C2 C3 N2 174.57(11)
C1 C2 C3 N2 -71.53(14)
C9 N3 C5 C6 0.66(18)
Zr N3 C5 C6 178.98(10)
C9 N3 C5 C2 -179.36(11)
Zr N3 C5 C2 -1.04(13)
C4 C2 C5 N3 179.50(11)
C3 C2 C5 N3 -64.48(14)
C1 C2 C5 N3 62.27(14)
C4 C2 C5 C6 -0.52(18)
C3 C2 C5 C6 115.50(14)
C1 C2 C5 C6 -117.75(14)
N3 C5 C6 C7 -1.1(2)
C2 C5 C6 C7 178.96(12)
C5 C6 C7 C8 0.7(2)
C6 C7 C8 C9 0.0(2)
C5 N3 C9 C8 0.05(19)
Zr N3 C9 C8 -177.93(10)
C7 C8 C9 N3 -0.4(2)
N1 Si2 C12 C13 81.54(12)
C10 Si2 C12 C13 -39.45(12)
C11 Si2 C12 C13 -155.36(11)
N1 Si2 C12 C14 -38.21(12)
C10 Si2 C12 C14 -159.20(10)
C11 Si2 C12 C14 84.89(11)
N1 Si2 C12 C15 -158.51(10)
C10 Si2 C12 C15 80.49(12)
C11 Si2 C12 C15 -35.42(13)
N2 Si1 C18 C20 82.54(11)
C16 Si1 C18 C20 -157.75(10)
C17 Si1 C18 C20 -40.99(12)
N2 Si1 C18 C19 -39.47(11)
C16 Si1 C18 C19 80.24(11)
C17 Si1 C18 C19 -163.00(10)
N2 Si1 C18 C21 -157.77(10)
C16 Si1 C18 C21 -38.06(12)
C17 Si1 C18 C21 78.70(12)
N1 Zr C22 C23 115.63(8)
N2 Zr C22 C23 -101.64(8)
N4 Zr C22 C23 12.98(7)
N3 Zr C22 C23 -175.92(8)
N6 Zr C22 C23 4.11(10)
C1 Zr C22 C23 144.49(7)
N5 N4 C23 C24 13.09(18)
Zr N4 C23 C24 -153.83(11)
N5 N4 C23 C22 -173.27(10)
Zr N4 C23 C22 19.81(10)
N5 N4 C23 Zr 166.92(13)
Zr C22 C23 C24 154.75(13)
Zr C22 C23 N4 -18.11(9)
N1 Zr C23 C24 151.3(2)
N2 Zr C23 C24 -28.7(3)
N4 Zr C23 C24 82.2(3)
C22 Zr C23 C24 -121.4(3)
N3 Zr C23 C24 -116.9(2)
N6 Zr C23 C24 61.5(2)
C1 Zr C23 C24 143.0(2)
N1 Zr C23 N4 69.19(9)
N2 Zr C23 N4 -110.84(8)
C22 Zr C23 N4 156.48(12)
N3 Zr C23 N4 160.92(7)
N6 Zr C23 N4 -20.61(8)
C1 Zr C23 N4 60.83(14)
N1 Zr C23 C22 -87.29(9)
N2 Zr C23 C22 92.68(8)
N4 Zr C23 C22 -156.48(12)
N3 Zr C23 C22 4.44(8)
N6 Zr C23 C22 -177.09(7)
C1 Zr C23 C22 -95.65(13)
N4 C23 C24 C25 -179.65(12)
C22 C23 C24 C25 8.8(2)
Zr C23 C24 C25 114.3(2)
C23 C24 C25 C30 -171.14(13)
C23 C24 C25 C26 12.4(2)
C30 C25 C26 C27 1.30(19)
C24 C25 C26 C27 177.75(13)
C25 C26 C27 C28 0.3(2)
C26 C27 C28 C29 -1.3(2)
C27 C28 C29 C30 0.7(2)
C28 C29 C30 C25 1.0(2)
C26 C25 C30 C29 -1.9(2)
C24 C25 C30 C29 -178.69(13)
C37 N5 C31 C32 -153.25(12)
N4 N5 C31 C32 30.12(17)
C37 N5 C31 C36 30.75(18)
N4 N5 C31 C36 -145.89(12)
N5 C31 C32 C33 -174.39(12)
C36 C31 C32 C33 1.69(19)
C31 C32 C33 C34 -0.4(2)
C32 C33 C34 C35 -1.0(2)
C33 C34 C35 C36 1.3(2)
C34 C35 C36 C31 0.0(2)
C32 C31 C36 C35 -1.48(19)
N5 C31 C36 C35 174.57(12)
C31 N5 C37 C42 -149.60(13)
N4 N5 C37 C42 27.07(17)
C31 N5 C37 C38 33.16(18)
N4 N5 C37 C38 -150.17(11)
C42 C37 C38 C39 1.05(19)
N5 C37 C38 C39 178.34(12)
C37 C38 C39 C40 -0.1(2)
C38 C39 C40 C41 -0.6(2)
C39 C40 C41 C42 0.3(2)
C40 C41 C42 C37 0.7(2)
C38 C37 C42 C41 -1.4(2)
N5 C37 C42 C41 -178.70(13)
C47 N6 C43 C44 1.7(2)
Zr N6 C43 C44 -175.56(11)
N6 C43 C44 C45 -0.6(2)
C43 C44 C45 C46 -0.6(3)
C44 C45 C46 C47 0.8(3)
C43 N6 C47 C46 -1.5(2)
Zr N6 C47 C46 175.85(11)
C45 C46 C47 N6 0.3(2)
